data_1554726
loop_
_publ_author_name
'Ma, Yue'
'Uchiyama, Kouya'
'Ueno, Hiroshi'
'Okada, Hiroshi'
'Moriyama, Hiroshi'
'Matsuo, Yutaka'

_publ_section_title
;
 Highly soluble C2v-symmetrical fullerene derivatives: efficient
 synthesis, characterization, and electrochemical study
;
_journal_issue 9
_journal_name_full 'Organic Chemistry Frontiers'
_journal_page_first 1372
_journal_paper_doi 10.1039/C9QO00056A
_journal_volume 6
_journal_year 2019
_chemical_compound_source 'synthesis as described'
_chemical_formula_moiety 'C76 H16 Cl24 O8'
_chemical_formula_sum 'C76 H16 Cl24 O8'
_chemical_formula_weight 1907.69
_chemical_name_systematic
;
 C60(OCH2CCl3)8
;
_space_group_IT_number 14
_space_group_name_Hall '-P 2yn'
_space_group_name_H-M_alt 'P 1 21/n 1'
_symmetry_cell_setting monoclinic
_symmetry_Int_Tables_number 14
_symmetry_space_group_name_Hall '-P 2yn'
_symmetry_space_group_name_H-M 'P 1 21/n 1'
_atom_sites_solution_hydrogens geom
_atom_sites_solution_primary direct
_atom_sites_solution_secondary difmap
_audit_creation_date 2018-12-16T03:07:46-00:00
_audit_creation_method 'WinGX routine CIF_UPDATE'
_audit_update_record
;
2018-12-15 deposited with the CCDC.	2019-03-07 downloaded from the CCDC.
;
_cell_angle_alpha 90
_cell_angle_beta 110.66
_cell_angle_gamma 90
_cell_formula_units_Z 4
_cell_length_a 21.782
_cell_length_b 13.957
_cell_length_c 24.511
_cell_measurement_reflns_used 18175
_cell_measurement_temperature 293(2)
_cell_measurement_theta_max 27.4855
_cell_measurement_theta_min 3.038
_cell_measurement_wavelength 0.71073
_cell_volume 6972.413
_computing_cell_refinement 'CrystalClear (Rigaku/MSC Inc., 2006)'
_computing_data_collection 'CrystalClear (Rigaku/MSC Inc., 2006)'
_computing_data_reduction 'CrystalClear (Rigaku/MSC Inc., 2006), SORTAV (Blessing, 1995)'
_computing_molecular_graphics 'Ortep-3 for Windows (Farrugia, 1997)'
_computing_publication_material 'WinGX publication routines (Farrugia, 1999)'
_computing_structure_refinement 'SHELXL-97 (Sheldrick, 2008)'
_computing_structure_solution 'SIR92 (Giacovazzo et al, 1993)'
_diffrn_ambient_temperature 293(2)
_diffrn_measured_fraction_theta_full 0.956
_diffrn_measured_fraction_theta_max 0.956
_diffrn_measurement_device_type 'Rigaku Saturn70'
_diffrn_radiation_monochromator graphite
_diffrn_radiation_probe x-ray
_diffrn_radiation_type MoK\a
_diffrn_radiation_wavelength 0.71073
_diffrn_reflns_av_R_equivalents 0.0710
_diffrn_reflns_av_unetI/netI 0.2893
_diffrn_reflns_limit_h_max 26
_diffrn_reflns_limit_h_min -28
_diffrn_reflns_limit_k_max 18
_diffrn_reflns_limit_k_min 0
_diffrn_reflns_limit_l_max 31
_diffrn_reflns_limit_l_min 0
_diffrn_reflns_number 15237
_diffrn_reflns_theta_full 27.45
_diffrn_reflns_theta_max 27.45
_diffrn_reflns_theta_min 3.04
_exptl_absorpt_coefficient_mu 0.999
_exptl_absorpt_correction_type none
_exptl_crystal_colour brown
_exptl_crystal_density_diffrn 1.817
_exptl_crystal_density_method 'not measured'
_exptl_crystal_description block
_exptl_crystal_F_000 3776
_exptl_crystal_recrystallization_method 'Re-crystallisation from solvent'
_exptl_crystal_size_max 0.166
_exptl_crystal_size_mid 0.15
_exptl_crystal_size_min 0.111
_refine_diff_density_max 2.942
_refine_diff_density_min -0.802
_refine_diff_density_rms 0.178
_refine_ls_extinction_method none
_refine_ls_goodness_of_fit_ref 1.1
_refine_ls_hydrogen_treatment constr
_refine_ls_matrix_type full
_refine_ls_number_parameters 974
_refine_ls_number_reflns 15237
_refine_ls_number_restraints 0
_refine_ls_restrained_S_all 1.1
_refine_ls_R_factor_all 0.1543
_refine_ls_R_factor_gt 0.1397
_refine_ls_shift/su_max 0
_refine_ls_shift/su_mean 0
_refine_ls_structure_factor_coef Fsqd
_refine_ls_weighting_details 'calc w=1/[\s^2^(Fo^2^)+(0.0861P)^2^+49.5795P] where P=(Fo^2^+2Fc^2^)/3'
_refine_ls_weighting_scheme calc
_refine_ls_wR_factor_gt 0.318
_refine_ls_wR_factor_ref 0.3292
_reflns_number_gt 11710
_reflns_number_total 15237
_reflns_threshold_expression >2\s(I)
_cod_data_source_file c9qo00056a2.cif
_cod_data_source_block octaCl24
_cod_original_cell_volume 6972.5
_cod_original_sg_symbol_H-M 'P 21/n'
_cod_database_code 1554726

loop_
_symmetry_equiv_pos_as_xyz
'x, y, z'
'-x+1/2, y+1/2, -z+1/2'
'-x, -y, -z'
'x-1/2, -y-1/2, z-1/2'

loop_
_atom_site_label
_atom_site_type_symbol
_atom_site_fract_x
_atom_site_fract_y
_atom_site_fract_z
_atom_site_U_iso_or_equiv
_atom_site_adp_type
_atom_site_occupancy
_atom_site_symmetry_multiplicity
_atom_site_calc_flag
_atom_site_refinement_flags
_atom_site_disorder_assembly
_atom_site_disorder_group
C1 C -0.0236(4) 0.3631(5) 0.2160(3) 0.0173(13) Uani 1 1 d . A 1
C2 C 0.0268(3) 0.4226(5) 0.2417(3) 0.0146(12) Uani 1 1 d . A 1
C3 C -0.0170(3) 0.2616(5) 0.1937(3) 0.0126(13) Uani 1 1 d . A 1
C4 C 0.0990(4) 0.3952(5) 0.2517(3) 0.0194(14) Uani 1 1 d . A 1
C5 C 0.0263(4) 0.5023(5) 0.2854(3) 0.0191(14) Uani 1 1 d . A 1
C6 C -0.0892(3) 0.3703(5) 0.2272(3) 0.0174(13) Uani 1 1 d . A 1
C7 C -0.0616(3) 0.2048(5) 0.2187(3) 0.0171(13) Uani 1 1 d . A 1
C8 C 0.0529(3) 0.2297(6) 0.2215(3) 0.0174(13) Uani 1 1 d . A 1
C9 C 0.1046(3) 0.2871(5) 0.2471(3) 0.0179(13) Uani 1 1 d . A 1
C10 C 0.1309(3) 0.4242(5) 0.3162(3) 0.0177(13) Uani 1 1 d . A 1
C11 C 0.0923(3) 0.4814(5) 0.3341(3) 0.0177(13) Uani 1 1 d . A 1
C12 C -0.0278(3) 0.4832(5) 0.3090(3) 0.0142(12) Uani 1 1 d . A 1
C13 C -0.0790(3) 0.4240(5) 0.2828(3) 0.0114(11) Uiso 1 1 d . A 1
C14 C -0.1003(3) 0.2613(4) 0.2370(3) 0.0098(12) Uani 1 1 d . A 1
C15 C -0.0526(4) 0.0984(5) 0.2341(3) 0.0214(14) Uani 1 1 d . A 1
C16 C 0.0677(4) 0.1321(6) 0.2485(3) 0.0214(14) Uani 1 1 d . A 1
C17 C 0.1569(4) 0.2340(6) 0.2919(3) 0.0171(13) Uani 1 1 d . A 1
C18 C 0.1960(4) 0.3813(6) 0.3563(3) 0.0212(14) Uani 1 1 d . A 1
C19 C 0.1078(4) 0.5118(5) 0.3967(3) 0.0198(14) Uani 1 1 d . A 1
C20 C -0.0157(3) 0.4901(5) 0.3728(3) 0.0159(13) Uani 1 1 d . A 1
C21 C -0.1053(3) 0.3887(5) 0.3260(3) 0.0167(13) Uani 1 1 d . A 1
C22 C -0.1403(4) 0.2296(6) 0.2739(3) 0.0186(13) Uani 1 1 d . A 1
C23 C 0.0212(3) 0.0751(5) 0.2563(3) 0.0157(13) Uani 1 1 d . A 1
C24 C 0.1337(4) 0.1360(5) 0.2912(3) 0.0184(13) Uani 1 1 d . A 1
C25 C 0.1964(4) 0.2725(6) 0.3447(3) 0.0175(13) Uiso 1 1 d . A 1
C26 C 0.0459(4) 0.4973(5) 0.4133(3) 0.0183(14) Uani 1 1 d . A 1
C27 C -0.0652(4) 0.4336(5) 0.3834(3) 0.0197(14) Uani 1 1 d . A 1
C28 C -0.1295(4) 0.2979(5) 0.3258(3) 0.0202(14) Uani 1 1 d . A 1
C29 C -0.0717(3) 0.0777(5) 0.2871(3) 0.0131(12) Uiso 1 1 d . A 1
C30 C 0.1947(3) 0.3802(6) 0.4185(3) 0.0187(14) Uani 1 1 d . A 1
C31 C 0.1558(3) 0.4379(5) 0.4381(3) 0.0170(13) Uani 1 1 d . A 1
C32 C -0.1104(3) 0.1352(5) 0.3062(3) 0.0163(13) Uani 1 1 d . A 1
C33 C 0.0370(4) 0.0207(5) 0.3115(3) 0.0182(13) Uani 1 1 d . A 1
C34 C 0.1503(4) 0.0826(5) 0.3434(3) 0.0212(14) Uani 1 1 d . A 1
C35 C 0.2112(4) 0.2211(6) 0.3985(3) 0.0218(14) Uani 1 1 d . A 1
C36 C 0.0622(4) 0.4422(5) 0.4665(3) 0.0219(15) Uani 1 1 d . A 1
C37 C -0.0502(4) 0.3821(5) 0.4343(3) 0.0199(14) Uani 1 1 d . A 1
C38 C -0.1125(3) 0.2454(4) 0.3793(3) 0.0115(12) Uiso 1 1 d . A 1
C39 C -0.0200(4) 0.0239(5) 0.3281(3) 0.0196(14) Uani 1 1 d . A 1
C40 C 0.1003(4) 0.0239(5) 0.3529(3) 0.0174(13) Uani 1 1 d . A 1
C41 C 0.1901(3) 0.1251(5) 0.3994(3) 0.0194(14) Uani 1 1 d . A 1
C42 C 0.2102(3) 0.2869(5) 0.4439(3) 0.0188(14) Uani 1 1 d . A 1
C43 C 0.1293(4) 0.4079(5) 0.4809(3) 0.0211(14) Uani 1 1 d . A 1
C44 C 0.0147(4) 0.3866(6) 0.4777(3) 0.0218(15) Uani 1 1 d . A 1
C45 C -0.0743(4) 0.2844(6) 0.4332(3) 0.0210(14) Uani 1 1 d . A 1
C46 C -0.1007(4) 0.1442(6) 0.3673(3) 0.0213(14) Uani 1 1 d . A 1
C47 C -0.0111(3) 0.0273(5) 0.3883(3) 0.0166(13) Uani 1 1 d . A 1
C48 C 0.1103(4) 0.0299(5) 0.4156(3) 0.0202(14) Uani 1 1 d . A 1
C49 C 0.1640(3) 0.0904(6) 0.4428(3) 0.0184(14) Uani 1 1 d . A 1
C50 C 0.1875(4) 0.2529(4) 0.4876(3) 0.0116(13) Uiso 1 1 d . A 1
C51 C 0.1454(4) 0.3166(5) 0.5071(3) 0.0204(14) Uani 1 1 d . A 1
C52 C 0.0322(4) 0.2928(6) 0.5036(3) 0.0235(15) Uani 1 1 d . A 1
C53 C -0.0225(4) 0.2311(6) 0.4762(3) 0.0190(14) Uani 1 1 d . A 1
C54 C -0.0521(4) 0.0901(6) 0.4091(4) 0.0250(16) Uani 1 1 d . A 1
C55 C 0.0556(4) 0.0308(5) 0.4327(3) 0.0202(14) Uani 1 1 d . A 1
C56 C 0.1634(4) 0.1556(5) 0.4872(3) 0.0224(15) Uani 1 1 d . A 1
C57 C 0.0962(4) 0.2553(4) 0.5175(3) 0.0117(13) Uani 1 1 d . A 1
C58 C -0.0108(4) 0.1317(6) 0.4650(3) 0.0214(15) Uani 1 1 d . A 1
C59 C 0.0543(4) 0.0959(5) 0.4794(3) 0.0217(15) Uani 1 1 d . A 1
C60 C 0.1080(4) 0.1579(6) 0.5060(3) 0.0246(16) Uani 1 1 d . A 1
C61 C -0.0279(4) 0.1876(6) 0.1013(3) 0.0244(15) Uani 1 1 d . A 1
H61A H -0.0558 0.1345 0.1033 0.029 Uiso 1 1 calc R A 1
H61B H 0.0175 0.1678 0.1193 0.029 Uiso 1 1 calc R A 1
C62 C -0.0423(4) 0.2164(8) 0.0375(4) 0.0330(19) Uani 1 1 d . A 1
C63 C 0.1163(4) 0.4305(7) 0.1609(3) 0.0268(17) Uani 1 1 d . A 1
H63A H 0.0754 0.4612 0.1378 0.032 Uiso 1 1 calc R A 1
H63B H 0.1117 0.3619 0.1541 0.032 Uiso 1 1 calc R A 1
C64 C 0.1723(4) 0.4691(7) 0.1441(4) 0.0297(17) Uani 1 1 d . A 1
C65 C 0.0715(4) 0.6472(6) 0.2557(3) 0.0236(15) Uani 1 1 d . A 1
H65A H 0.0964 0.6022 0.2416 0.028 Uiso 1 1 calc R A 1
H65B H 0.1 0.672 0.293 0.028 Uiso 1 1 calc R A 1
C66 C 0.0466(4) 0.7294(7) 0.2122(4) 0.0263(16) Uani 1 1 d . A 1
C67 C -0.1360(4) 0.5030(5) 0.1664(3) 0.0239(16) Uani 1 1 d . A 1
H67A H -0.0929 0.5142 0.1643 0.029 Uiso 1 1 calc R A 1
H67B H -0.1406 0.5428 0.1972 0.029 Uiso 1 1 calc R A 1
C68 C -0.1890(4) 0.5272(6) 0.1087(3) 0.0208(14) Uani 1 1 d . A 1
C69 C -0.1505(4) 0.0125(6) 0.1761(3) 0.0245(15) Uani 1 1 d . A 1
H69A H -0.1725 0.0664 0.1861 0.029 Uiso 1 1 calc R A 1
H69B H -0.1505 -0.0403 0.2019 0.029 Uiso 1 1 calc R A 1
C70 C -0.1871(4) -0.0168(5) 0.1131(3) 0.0188(14) Uani 1 1 d . A 1
C71 C 0.2509(6) 0.5276(9) 0.3385(5) 0.051(3) Uani 1 1 d . A 1
H71A H 0.219 0.5583 0.3521 0.061 Uiso 1 1 calc R A 1
H71B H 0.2384 0.5393 0.297 0.061 Uiso 1 1 calc R A 1
C72 C 0.3165(4) 0.5677(7) 0.3695(4) 0.0299(17) Uani 1 1 d . A 1
C73 C 0.1483(4) 0.6587(6) 0.4512(3) 0.0224(15) Uani 1 1 d . A 1
H73A H 0.1938 0.6467 0.475 0.027 Uiso 1 1 calc R A 1
H73B H 0.1207 0.6383 0.4727 0.027 Uiso 1 1 calc R A 1
C74 C 0.1376(4) 0.7639(6) 0.4357(3) 0.0194(14) Uani 1 1 d . A 1
C75 C -0.2483(4) 0.2853(6) 0.2109(4) 0.0250(16) Uani 1 1 d . A 1
H75A H -0.2458 0.2956 0.1726 0.03 Uiso 1 1 calc R A 1
H75B H -0.2353 0.3438 0.2335 0.03 Uiso 1 1 calc R A 1
C76 C -0.3178(4) 0.2557(5) 0.2059(3) 0.0177(14) Uani 1 1 d . A 1
O1 O -0.0402(3) 0.2663(4) 0.1303(2) 0.0179(10) Uani 1 1 d . A 1
O2 O 0.1316(3) 0.4509(4) 0.2211(2) 0.0216(11) Uani 1 1 d . A 1
O3 O 0.0168(3) 0.6005(4) 0.2623(2) 0.0202(10) Uani 1 1 d . A 1
O4 O -0.1432(2) 0.4045(4) 0.1782(2) 0.0194(10) Uani 1 1 d . A 1
O5 O -0.0850(3) 0.0379(4) 0.1839(2) 0.0237(11) Uani 1 1 d . A 1
O6 O 0.2522(3) 0.4255(4) 0.3495(2) 0.0252(11) Uani 1 1 d . A 1
O7 O 0.1313(3) 0.6095(4) 0.3977(2) 0.0210(10) Uani 1 1 d . A 1
O8 O -0.2073(3) 0.2072(4) 0.2398(2) 0.0253(11) Uani 1 1 d . A 1
Cl1 Cl -0.12576(11) 0.25149(14) 0.00214(9) 0.0290(5) Uani 1 1 d . A 1
Cl2 Cl -0.02687(15) 0.1131(2) 0.00097(10) 0.0417(7) Uani 0.85 1 d P A 1
Cl3 Cl 0.00847(14) 0.3113(2) 0.03112(10) 0.0392(6) Uani 0.85 1 d P A 1
Cl4 Cl 0.15825(12) 0.4445(2) 0.06965(9) 0.0400(5) Uani 1 1 d . A 1
Cl5 Cl 0.24782(10) 0.41693(16) 0.18936(9) 0.0305(4) Uani 1 1 d . A 1
Cl6 Cl 0.17715(12) 0.59729(16) 0.15528(11) 0.0385(5) Uani 1 1 d . A 1
Cl7 Cl 0.11596(11) 0.79307(16) 0.20960(10) 0.0306(5) Uani 0.9 1 d P A 1
Cl8 Cl -0.00655(12) 0.80555(16) 0.23149(11) 0.0392(5) Uani 1 1 d . A 1
Cl9 Cl 0.00358(12) 0.67926(19) 0.14130(9) 0.0394(5) Uani 1 1 d . A 1
Cl10 Cl -0.17702(12) 0.65149(17) 0.09438(10) 0.0395(5) Uani 1 1 d . A 1
Cl11 Cl -0.26871(10) 0.51329(18) 0.11134(9) 0.0342(5) Uani 1 1 d . A 1
Cl12 Cl -0.18008(13) 0.45502(19) 0.05240(9) 0.0407(5) Uani 1 1 d . A 1
Cl13 Cl -0.19280(11) 0.07820(19) 0.06470(10) 0.0430(6) Uani 1 1 d . A 1
Cl14 Cl -0.14350(14) -0.11207(19) 0.09389(11) 0.0474(6) Uani 1 1 d . A 1
Cl15 Cl -0.26679(11) -0.0556(2) 0.10800(9) 0.0422(6) Uani 1 1 d . A 1
Cl16 Cl 0.37958(10) 0.50946(16) 0.35410(10) 0.0326(5) Uani 1 1 d . A 1
Cl17 Cl 0.31407(18) 0.6907(2) 0.35117(17) 0.0440(8) Uani 0.7 1 d P A 1
Cl18 Cl 0.33395(17) 0.5593(3) 0.44642(15) 0.0431(8) Uani 0.7 1 d P A 1
Cl19 Cl 0.18415(10) 0.80127(14) 0.39242(8) 0.0157(4) Uani 0.8 1 d P A 1
Cl20 Cl 0.16416(9) 0.83280(13) 0.50155(7) 0.0125(4) Uani 0.8 1 d P A 1
Cl21 Cl 0.05243(9) 0.78641(13) 0.39594(7) 0.0110(4) Uani 0.8 1 d P A 1
Cl22 Cl -0.37098(11) 0.35067(15) 0.16621(10) 0.0336(5) Uani 1 1 d . A 1
Cl23 Cl -0.32418(12) 0.24508(14) 0.27542(10) 0.0303(5) Uani 1 1 d . A 1
Cl24 Cl -0.34275(11) 0.14768(15) 0.16575(9) 0.0354(5) Uani 1 1 d . A 1
Cl51 Cl 0.3450(3) 0.6718(4) 0.4129(3) 0.0253(12) Uani 0.3 1 d P B 2
Cl52 Cl 0.2590(3) 0.6158(6) 0.2972(3) 0.0347(17) Uani 0.3 1 d P C 2
Cl53 Cl -0.033(10) 0.355(18) 0.020(8) 0.91(16) Uiso 0.3 1 d P D 2
Cl55 Cl 0.1707 0.6708 0.5001 0.053(3) Uiso 0.2 1 d P E 2
Cl56 Cl 0.0544 0.7115 0.3974 0.066(4) Uiso 0.2 1 d P F 2
Cl54 Cl 0.1828 0.7025 0.3869 0.058(3) Uiso 0.2 1 d P G 2
Cl61 Cl 0.1133 0.7092 0.2066 0.020(3) Uiso 0.1 1 d P H 2

loop_
_atom_site_aniso_label
_atom_site_aniso_U_11
_atom_site_aniso_U_22
_atom_site_aniso_U_33
_atom_site_aniso_U_23
_atom_site_aniso_U_13
_atom_site_aniso_U_12
C1 0.024(4) 0.012(3) 0.017(3) 0.003(2) 0.008(3) 0.001(3)
C2 0.017(3) 0.009(3) 0.017(3) 0.003(2) 0.005(3) -0.001(2)
C3 0.013(3) 0.012(3) 0.010(3) -0.002(2) 0.001(2) 0.006(2)
C4 0.019(3) 0.016(3) 0.024(3) -0.001(2) 0.008(3) -0.004(3)
C5 0.018(3) 0.017(4) 0.022(3) -0.004(3) 0.006(3) -0.002(3)
C6 0.018(3) 0.019(3) 0.017(3) 0.001(2) 0.008(3) 0.003(3)
C7 0.016(3) 0.020(4) 0.016(3) -0.001(2) 0.006(3) 0.002(3)
C8 0.011(3) 0.028(4) 0.014(3) 0.000(3) 0.005(3) 0.002(3)
C9 0.015(3) 0.019(4) 0.022(3) 0.002(2) 0.010(3) 0.001(3)
C10 0.016(3) 0.015(3) 0.025(3) 0.003(2) 0.010(3) -0.006(3)
C11 0.016(3) 0.011(3) 0.026(3) -0.002(2) 0.007(3) -0.003(2)
C12 0.013(3) 0.010(3) 0.024(3) -0.003(2) 0.011(3) 0.000(2)
C14 0.008(3) 0.013(3) 0.009(3) 0.003(2) 0.004(2) 0.002(2)
C15 0.028(4) 0.018(4) 0.019(3) -0.001(2) 0.009(3) -0.001(3)
C16 0.026(4) 0.022(4) 0.021(3) -0.002(3) 0.014(3) -0.001(3)
C17 0.010(3) 0.027(4) 0.017(3) -0.003(3) 0.006(3) 0.001(3)
C18 0.015(3) 0.023(4) 0.027(3) -0.001(3) 0.010(3) -0.001(3)
C19 0.018(3) 0.016(4) 0.023(3) -0.006(2) 0.004(3) -0.002(3)
C20 0.019(3) 0.008(3) 0.024(3) -0.002(2) 0.011(3) 0.003(2)
C21 0.009(3) 0.014(3) 0.029(3) 0.006(3) 0.008(3) 0.006(2)
C22 0.014(3) 0.022(3) 0.023(3) 0.002(3) 0.011(3) -0.004(3)
C23 0.015(3) 0.008(3) 0.020(3) -0.005(2) 0.001(3) 0.002(2)
C24 0.024(4) 0.012(3) 0.023(3) -0.006(2) 0.013(3) -0.001(3)
C26 0.019(3) 0.017(3) 0.020(3) -0.011(2) 0.008(3) -0.002(3)
C27 0.021(4) 0.016(3) 0.027(3) -0.005(3) 0.015(3) 0.005(3)
C28 0.019(3) 0.017(3) 0.025(3) 0.002(3) 0.009(3) 0.002(3)
C30 0.010(3) 0.026(4) 0.020(3) -0.003(3) 0.005(3) -0.002(3)
C31 0.013(3) 0.021(4) 0.014(3) -0.004(2) 0.000(2) -0.005(3)
C32 0.007(3) 0.017(3) 0.022(3) -0.009(2) 0.002(2) -0.004(2)
C33 0.021(4) 0.009(3) 0.029(3) 0.002(2) 0.013(3) -0.002(3)
C34 0.015(3) 0.017(3) 0.037(4) -0.001(3) 0.015(3) 0.002(3)
C35 0.012(3) 0.034(4) 0.017(3) -0.002(3) 0.002(3) 0.001(3)
C36 0.022(4) 0.018(4) 0.021(3) -0.008(3) 0.002(3) 0.002(3)
C37 0.017(3) 0.018(4) 0.028(3) -0.005(3) 0.012(3) 0.000(3)
C39 0.018(3) 0.006(3) 0.038(4) -0.003(3) 0.014(3) -0.001(2)
C40 0.021(4) 0.007(3) 0.025(3) 0.000(2) 0.009(3) 0.002(3)
C41 0.010(3) 0.013(3) 0.033(4) 0.001(3) 0.006(3) 0.005(3)
C42 0.010(3) 0.023(4) 0.020(3) -0.001(3) 0.000(2) -0.002(3)
C43 0.025(4) 0.015(3) 0.020(3) -0.001(2) 0.003(3) 0.002(3)
C44 0.036(4) 0.020(4) 0.012(3) 0.000(2) 0.012(3) 0.006(3)
C45 0.024(4) 0.023(4) 0.022(3) -0.001(3) 0.015(3) -0.001(3)
C46 0.015(3) 0.026(4) 0.027(3) 0.001(3) 0.013(3) 0.001(3)
C47 0.011(3) 0.010(3) 0.031(3) 0.004(2) 0.009(3) 0.001(2)
C48 0.017(3) 0.021(4) 0.023(3) 0.000(3) 0.008(3) 0.004(3)
C49 0.014(3) 0.027(4) 0.015(3) 0.012(3) 0.007(3) 0.013(3)
C51 0.026(4) 0.014(3) 0.016(3) -0.003(2) 0.002(3) -0.003(3)
C52 0.028(4) 0.024(4) 0.018(3) 0.001(3) 0.007(3) 0.003(3)
C53 0.016(3) 0.030(4) 0.013(3) 0.000(3) 0.009(3) -0.004(3)
C54 0.020(4) 0.024(4) 0.034(4) 0.018(3) 0.014(3) 0.002(3)
C55 0.026(4) 0.008(3) 0.029(4) 0.013(3) 0.013(3) 0.008(3)
C56 0.029(4) 0.015(3) 0.020(3) 0.004(2) 0.005(3) 0.004(3)
C57 0.015(3) 0.015(3) 0.002(3) 0.0003(18) -0.001(2) 0.003(2)
C58 0.031(4) 0.024(4) 0.016(3) 0.000(2) 0.016(3) -0.007(3)
C59 0.031(4) 0.017(4) 0.018(3) 0.009(2) 0.010(3) -0.007(3)
C60 0.037(4) 0.023(4) 0.011(3) 0.004(2) 0.005(3) 0.009(3)
C61 0.020(4) 0.029(4) 0.019(3) 0.000(3) 0.001(3) 0.006(3)
C62 0.026(4) 0.048(6) 0.024(4) -0.003(4) 0.008(3) 0.003(4)
C63 0.017(4) 0.047(5) 0.015(3) 0.001(3) 0.004(3) 0.000(3)
C64 0.027(4) 0.031(5) 0.032(4) 0.008(3) 0.011(3) -0.007(3)
C65 0.022(4) 0.018(4) 0.031(4) 0.002(3) 0.010(3) -0.001(3)
C66 0.017(4) 0.035(4) 0.026(4) 0.006(3) 0.006(3) -0.001(3)
C67 0.023(4) 0.018(4) 0.017(3) 0.001(2) -0.010(3) 0.004(3)
C68 0.013(3) 0.028(4) 0.016(3) 0.006(3) -0.001(3) 0.001(3)
C69 0.021(4) 0.025(4) 0.024(3) -0.001(3) 0.004(3) -0.003(3)
C70 0.017(3) 0.016(3) 0.020(3) -0.001(2) 0.002(3) -0.004(3)
C71 0.066(8) 0.044(6) 0.045(6) 0.006(4) 0.022(5) 0.001(5)
C72 0.032(4) 0.033(5) 0.030(4) -0.002(3) 0.018(4) -0.007(4)
C73 0.019(3) 0.025(4) 0.019(3) -0.008(3) 0.000(3) -0.004(3)
C74 0.013(3) 0.022(4) 0.024(3) 0.002(3) 0.008(3) -0.003(3)
C75 0.023(4) 0.020(4) 0.034(4) 0.008(3) 0.014(3) 0.011(3)
C76 0.013(4) 0.014(4) 0.025(4) -0.002(2) 0.005(3) 0.000(2)
O1 0.014(2) 0.033(3) 0.006(2) -0.0005(17) 0.0016(18) 0.000(2)
O2 0.023(3) 0.024(3) 0.022(2) 0.0029(19) 0.014(2) -0.004(2)
O3 0.018(2) 0.016(3) 0.027(2) 0.0050(18) 0.008(2) 0.0018(19)
O4 0.015(2) 0.017(3) 0.022(2) 0.0048(18) 0.0011(19) 0.0041(19)
O5 0.023(3) 0.023(3) 0.023(2) -0.008(2) 0.006(2) -0.008(2)
O6 0.016(3) 0.024(3) 0.035(3) 0.003(2) 0.008(2) -0.003(2)
O7 0.023(3) 0.013(2) 0.026(2) -0.0033(18) 0.006(2) -0.005(2)
O8 0.022(3) 0.021(3) 0.032(3) 0.003(2) 0.009(2) 0.005(2)
Cl1 0.0231(10) 0.0385(13) 0.0203(9) 0.0022(6) 0.0013(8) 0.0047(7)
Cl2 0.0515(16) 0.0487(16) 0.0237(11) -0.0161(10) 0.0119(11) 0.0141(13)
Cl3 0.0431(14) 0.0555(17) 0.0224(10) -0.0015(10) 0.0160(10) -0.0248(13)
Cl4 0.0456(13) 0.0552(15) 0.0248(9) 0.0010(8) 0.0196(9) -0.0054(11)
Cl5 0.0233(10) 0.0351(11) 0.0370(10) -0.0019(8) 0.0155(8) 0.0012(8)
Cl6 0.0444(13) 0.0272(11) 0.0554(13) 0.0075(9) 0.0320(11) -0.0020(9)
Cl7 0.0300(11) 0.0248(11) 0.0370(11) 0.0110(8) 0.0119(9) -0.0104(9)
Cl8 0.0440(13) 0.0240(11) 0.0522(13) 0.0073(8) 0.0201(10) 0.0100(9)
Cl9 0.0405(12) 0.0501(14) 0.0242(9) 0.0033(8) 0.0072(9) -0.0080(10)
Cl10 0.0389(12) 0.0327(12) 0.0414(11) 0.0164(9) 0.0072(9) -0.0047(9)
Cl11 0.0171(9) 0.0449(13) 0.0390(11) 0.0186(9) 0.0077(8) 0.0037(8)
Cl12 0.0486(14) 0.0484(14) 0.0228(9) -0.0050(8) 0.0098(9) 0.0027(11)
Cl13 0.0263(11) 0.0479(14) 0.0410(12) 0.0272(10) -0.0052(9) -0.0099(10)
Cl14 0.0506(15) 0.0384(13) 0.0491(13) -0.0203(10) 0.0124(11) 0.0016(11)
Cl15 0.0240(10) 0.0657(17) 0.0302(10) 0.0017(9) 0.0013(8) -0.0230(10)
Cl16 0.0248(10) 0.0287(11) 0.0498(12) -0.0056(8) 0.0199(9) -0.0040(8)
Cl17 0.0438(19) 0.0273(16) 0.071(2) -0.0003(14) 0.0327(17) -0.0075(13)
Cl18 0.0339(17) 0.047(2) 0.0423(17) -0.0101(14) 0.0054(14) -0.0063(14)
Cl19 0.0178(9) 0.0119(9) 0.0234(9) -0.0004(7) 0.0146(8) -0.0042(7)
Cl20 0.0173(9) 0.0083(8) 0.0100(7) -0.0030(6) 0.0024(7) -0.0060(7)
Cl21 0.0102(8) 0.0078(9) 0.0127(8) 0.0000(6) 0.0012(6) 0.0019(6)
Cl22 0.0298(10) 0.0232(10) 0.0425(11) 0.0050(8) 0.0061(9) 0.0074(8)
Cl23 0.0315(12) 0.0351(12) 0.0331(10) 0.0040(7) 0.0223(9) 0.0044(7)
Cl24 0.0345(11) 0.0213(10) 0.0376(10) -0.0066(7) -0.0031(9) -0.0041(8)
Cl51 0.024(3) 0.016(3) 0.036(3) -0.011(2) 0.011(2) -0.009(2)
Cl52 0.017(3) 0.050(4) 0.024(3) -0.014(3) -0.010(2) 0.019(3)

loop_
_atom_type_symbol
_atom_type_description
_atom_type_scat_dispersion_real
_atom_type_scat_dispersion_imag
_atom_type_scat_source
C C 0.0033 0.0016 'International Tables Vol C Tables 4.2.6.8 and 6.1.1.4'
H H 0 0 'International Tables Vol C Tables 4.2.6.8 and 6.1.1.4'
O O 0.0106 0.006 'International Tables Vol C Tables 4.2.6.8 and 6.1.1.4'
Cl Cl 0.1484 0.1585 'International Tables Vol C Tables 4.2.6.8 and 6.1.1.4'

loop_
_geom_angle_atom_site_label_1
_geom_angle_atom_site_label_2
_geom_angle_atom_site_label_3
_geom_angle
C2 C1 C3 124.9(6)
C2 C1 C6 121.8(6)
C3 C1 C6 109.1(6)
C1 C2 C5 124.5(6)
C1 C2 C4 122.4(6)
C5 C2 C4 108.8(6)
O1 C3 C8 114.4(5)
O1 C3 C7 114.7(6)
C8 C3 C7 110.4(6)
O1 C3 C1 107.2(5)
C8 C3 C1 108.5(6)
C7 C3 C1 100.5(5)
O2 C4 C9 115.7(6)
O2 C4 C10 105.5(5)
C9 C4 C10 108.5(6)
O2 C4 C2 116.6(6)
C9 C4 C2 109.7(6)
C10 C4 C2 99.3(5)
O3 C5 C12 106.7(6)
O3 C5 C11 116.3(6)
C12 C5 C11 108.2(6)
O3 C5 C2 116.0(5)
C12 C5 C2 109.6(6)
C11 C5 C2 99.7(6)
O4 C6 C13 114.2(6)
O4 C6 C1 114.1(5)
C13 C6 C1 110.0(6)
O4 C6 C14 109.0(5)
C13 C6 C14 109.0(5)
C1 C6 C14 99.5(5)
C14 C7 C15 122.0(6)
C14 C7 C3 113.0(6)
C15 C7 C3 123.7(6)
C9 C8 C16 108.7(6)
C9 C8 C3 125.7(7)
C16 C8 C3 119.8(6)
C8 C9 C17 110.4(7)
C8 C9 C4 123.4(7)
C17 C9 C4 120.4(6)
C11 C10 C18 124.6(6)
C11 C10 C4 112.6(6)
C18 C10 C4 122.4(6)
C10 C11 C19 123.9(7)
C10 C11 C5 112.5(6)
C19 C11 C5 123.2(6)
C13 C12 C20 110.4(6)
C13 C12 C5 123.3(6)
C20 C12 C5 121.1(6)
C12 C13 C21 109.3(6)
C12 C13 C6 124.8(6)
C21 C13 C6 121.3(6)
C7 C14 C22 125.9(6)
C7 C14 C6 111.7(6)
C22 C14 C6 121.4(6)
O5 C15 C29 114.5(6)
O5 C15 C7 111.9(6)
C29 C15 C7 110.1(6)
O5 C15 C23 108.2(6)
C29 C15 C23 102.9(6)
C7 C15 C23 108.7(6)
C23 C16 C24 121.4(7)
C23 C16 C8 122.7(7)
C24 C16 C8 106.8(6)
C25 C17 C24 118.3(7)
C25 C17 C9 124.3(7)
C24 C17 C9 106.9(6)
O6 C18 C10 113.1(6)
O6 C18 C30 115.9(6)
C10 C18 C30 107.7(6)
O6 C18 C25 109.9(6)
C10 C18 C25 109.3(6)
C30 C18 C25 100.2(6)
O7 C19 C11 103.4(6)
O7 C19 C26 116.8(6)
C11 C19 C26 109.0(6)
O7 C19 C31 117.2(6)
C11 C19 C31 109.4(6)
C26 C19 C31 100.9(6)
C26 C20 C27 121.3(7)
C26 C20 C12 122.1(6)
C27 C20 C12 106.8(6)
C28 C21 C13 124.0(7)
C28 C21 C27 119.0(6)
C13 C21 C27 106.9(6)
O8 C22 C14 113.3(6)
O8 C22 C28 116.2(6)
C14 C22 C28 111.0(6)
O8 C22 C32 105.5(6)
C14 C22 C32 108.9(6)
C28 C22 C32 100.8(6)
C16 C23 C33 119.0(6)
C16 C23 C15 124.5(7)
C33 C23 C15 108.0(6)
C34 C24 C16 120.4(6)
C34 C24 C17 120.5(6)
C16 C24 C17 107.2(6)
C17 C25 C35 122.0(7)
C17 C25 C18 120.7(7)
C35 C25 C18 109.6(6)
C20 C26 C36 118.8(7)
C20 C26 C19 122.9(6)
C36 C26 C19 110.2(6)
C37 C27 C20 120.0(7)
C37 C27 C21 120.2(7)
C20 C27 C21 106.6(6)
C21 C28 C38 119.6(7)
C21 C28 C22 121.3(6)
C38 C28 C22 110.8(6)
C32 C29 C39 119.9(6)
C32 C29 C15 124.7(6)
C39 C29 C15 108.3(6)
C31 C30 C42 117.5(6)
C31 C30 C18 124.9(7)
C42 C30 C18 110.9(6)
C30 C31 C43 123.1(7)
C30 C31 C19 121.0(6)
C43 C31 C19 108.6(6)
C29 C32 C46 121.8(6)
C29 C32 C22 121.5(6)
C46 C32 C22 109.7(6)
C40 C33 C39 121.6(7)
C40 C33 C23 120.0(6)
C39 C33 C23 107.3(6)
C24 C34 C40 118.6(7)
C24 C34 C41 120.8(7)
C40 C34 C41 107.9(6)
C41 C35 C25 121.1(7)
C41 C35 C42 119.6(7)
C25 C35 C42 109.3(7)
C44 C36 C26 120.7(7)
C44 C36 C43 121.3(7)
C26 C36 C43 107.4(6)
C27 C37 C44 120.3(7)
C27 C37 C45 120.2(7)
C44 C37 C45 107.9(7)
C45 C38 C28 122.8(6)
C45 C38 C46 118.0(6)
C28 C38 C46 108.3(6)
C47 C39 C29 119.9(6)
C47 C39 C33 118.7(7)
C29 C39 C33 111.2(6)
C33 C40 C34 120.5(6)
C33 C40 C48 120.2(6)
C34 C40 C48 107.0(6)
C35 C41 C49 122.5(7)
C35 C41 C34 117.1(7)
C49 C41 C34 107.2(6)
C50 C42 C30 123.0(6)
C50 C42 C35 118.3(7)
C30 C42 C35 108.0(6)
C51 C43 C31 119.8(7)
C51 C43 C36 118.2(7)
C31 C43 C36 110.9(6)
C36 C44 C37 118.8(6)
C36 C44 C52 119.4(7)
C37 C44 C52 108.8(7)
C38 C45 C53 122.6(7)
C38 C45 C37 118.1(6)
C53 C45 C37 106.5(7)
C54 C46 C32 120.5(7)
C54 C46 C38 120.4(7)
C32 C46 C38 108.4(6)
C39 C47 C54 120.3(6)
C39 C47 C55 120.3(6)
C54 C47 C55 106.7(6)
C55 C48 C49 120.5(7)
C55 C48 C40 119.1(7)
C49 C48 C40 108.7(6)
C48 C49 C56 121.1(6)
C48 C49 C41 109.1(6)
C56 C49 C41 117.2(7)
C42 C50 C56 122.1(6)
C42 C50 C51 117.9(6)
C56 C50 C51 107.5(6)
C43 C51 C57 121.7(7)
C43 C51 C50 118.7(6)
C57 C51 C50 106.4(6)
C57 C52 C53 118.5(7)
C57 C52 C44 121.7(7)
C53 C52 C44 107.0(7)
C52 C53 C45 109.8(7)
C52 C53 C58 119.4(7)
C45 C53 C58 119.8(7)
C46 C54 C47 117.6(7)
C46 C54 C58 121.6(8)
C47 C54 C58 108.2(6)
C48 C55 C59 119.5(7)
C48 C55 C47 120.0(6)
C59 C55 C47 108.1(6)
C49 C56 C60 119.7(7)
C49 C56 C50 120.1(6)
C60 C56 C50 108.7(6)
C52 C57 C60 122.3(7)
C52 C57 C51 117.6(6)
C60 C57 C51 109.2(6)
C59 C58 C53 120.8(7)
C59 C58 C54 108.8(6)
C53 C58 C54 117.6(7)
C60 C59 C58 119.2(7)
C60 C59 C55 119.8(7)
C58 C59 C55 108.3(6)
C59 C60 C57 119.7(7)
C59 C60 C56 119.3(7)
C57 C60 C56 108.3(7)
O1 C61 C62 107.9(7)
C61 C62 Cl3 112.2(6)
C61 C62 Cl1 111.9(6)
Cl3 C62 Cl1 108.2(6)
C61 C62 Cl2 107.0(7)
Cl3 C62 Cl2 109.0(5)
Cl1 C62 Cl2 108.4(5)
O2 C63 C64 107.0(6)
C63 C64 Cl4 110.3(6)
C63 C64 Cl5 109.9(6)
Cl4 C64 Cl5 110.3(5)
C63 C64 Cl6 108.7(6)
Cl4 C64 Cl6 109.1(4)
Cl5 C64 Cl6 108.6(5)
O3 C65 C66 108.6(6)
C65 C66 Cl8 111.8(6)
C65 C66 Cl7 107.6(6)
Cl8 C66 Cl7 110.9(5)
C65 C66 Cl9 108.5(6)
Cl8 C66 Cl9 109.2(4)
Cl7 C66 Cl9 108.7(4)
O4 C67 C68 107.5(6)
C67 C68 Cl11 112.0(5)
C67 C68 Cl12 110.1(6)
Cl11 C68 Cl12 110.1(4)
C67 C68 Cl10 106.3(5)
Cl11 C68 Cl10 108.8(4)
Cl12 C68 Cl10 109.4(4)
O5 C69 C70 110.3(6)
C69 C70 Cl13 111.7(5)
C69 C70 Cl15 107.6(5)
Cl13 C70 Cl15 110.4(4)
C69 C70 Cl14 109.2(5)
Cl13 C70 Cl14 107.5(4)
Cl15 C70 Cl14 110.5(4)
O6 C71 C72 109.1(9)
C71 C72 Cl16 113.9(7)
C71 C72 Cl17 107.5(7)
Cl16 C72 Cl17 110.6(4)
C71 C72 Cl18 108.9(6)
Cl16 C72 Cl18 107.8(5)
Cl17 C72 Cl18 107.9(5)
O7 C73 C74 105.7(6)
C73 C74 Cl19 111.4(5)
C73 C74 Cl20 108.8(5)
Cl19 C74 Cl20 108.0(4)
C73 C74 Cl21 110.1(5)
Cl19 C74 Cl21 108.8(4)
Cl20 C74 Cl21 109.8(4)
O8 C75 C76 105.1(6)
C75 C76 Cl23 110.9(6)
C75 C76 Cl24 112.0(5)
Cl23 C76 Cl24 110.5(4)
C75 C76 Cl22 105.9(5)
Cl23 C76 Cl22 109.1(4)
Cl24 C76 Cl22 108.2(4)
C61 O1 C3 117.0(5)
C63 O2 C4 117.1(6)
C65 O3 C5 117.5(6)
C67 O4 C6 111.9(5)
C69 O5 C15 115.1(6)
C18 O6 C71 118.9(7)
C73 O7 C19 116.6(6)
C75 O8 C22 116.8(6)

loop_
_geom_bond_atom_site_label_1
_geom_bond_atom_site_label_2
_geom_bond_distance
C1 C2 1.342(10)
C1 C3 1.542(9)
C1 C6 1.553(10)
C2 C5 1.546(9)
C2 C4 1.552(10)
C3 O1 1.457(8)
C3 C8 1.500(10)
C3 C7 1.538(10)
C4 O2 1.431(8)
C4 C9 1.520(10)
C4 C10 1.541(10)
C5 O3 1.470(9)
C5 C12 1.510(9)
C5 C11 1.537(10)
C6 O4 1.434(8)
C6 C13 1.501(9)
C6 C14 1.572(9)
C7 C14 1.341(9)
C7 C15 1.529(10)
C8 C9 1.344(11)
C8 C16 1.499(11)
C9 C17 1.473(10)
C10 C11 1.339(10)
C10 C18 1.534(10)
C11 C19 1.513(9)
C12 C13 1.353(9)
C12 C20 1.494(9)
C13 C21 1.459(9)
C14 C22 1.524(9)
C15 O5 1.454(8)
C15 C29 1.526(9)
C15 C23 1.538(10)
C16 C23 1.354(10)
C16 C24 1.449(11)
C17 C25 1.385(10)
C17 C24 1.457(10)
C18 O6 1.433(9)
C18 C30 1.534(9)
C18 C25 1.546(10)
C19 O7 1.454(9)
C19 C26 1.551(10)
C19 C31 1.562(10)
C20 C26 1.364(10)
C20 C27 1.431(10)
C21 C28 1.372(10)
C21 C27 1.506(10)
C22 O8 1.438(9)
C22 C28 1.541(10)
C22 C32 1.558(10)
C23 C33 1.481(9)
C24 C34 1.412(10)
C25 C35 1.435(10)
C26 C36 1.446(10)
C27 C37 1.375(10)
C28 C38 1.431(9)
C29 C32 1.361(9)
C29 C39 1.429(10)
C30 C31 1.371(10)
C30 C42 1.432(11)
C31 C43 1.427(10)
C32 C46 1.441(10)
C33 C40 1.395(11)
C33 C39 1.438(10)
C34 C40 1.445(10)
C34 C41 1.467(11)
C35 C41 1.420(11)
C35 C42 1.447(10)
C36 C44 1.397(11)
C36 C43 1.458(11)
C37 C44 1.439(11)
C37 C45 1.458(11)
C38 C45 1.399(10)
C38 C46 1.484(9)
C39 C47 1.421(10)
C40 C48 1.477(9)
C41 C49 1.454(9)
C42 C50 1.411(9)
C43 C51 1.415(10)
C44 C52 1.446(11)
C45 C53 1.449(11)
C46 C54 1.405(11)
C47 C54 1.465(10)
C47 C55 1.477(11)
C48 C55 1.395(10)
C48 C49 1.406(11)
C49 C56 1.421(10)
C50 C56 1.454(9)
C50 C51 1.473(10)
C51 C57 1.462(10)
C52 C57 1.414(11)
C52 C53 1.431(11)
C53 C58 1.454(11)
C54 C58 1.469(11)
C55 C59 1.470(10)
C56 C60 1.437(11)
C57 C60 1.430(10)
C58 C59 1.426(12)
C59 C60 1.415(11)
C61 O1 1.384(9)
C61 C62 1.536(11)
C62 Cl3 1.768(11)
C62 Cl1 1.785(9)
C62 Cl2 1.791(10)
C63 O2 1.423(8)
C63 C64 1.518(11)
C64 Cl4 1.774(9)
C64 Cl5 1.783(9)
C64 Cl6 1.807(9)
C65 O3 1.417(9)
C65 C66 1.530(11)
C66 Cl8 1.755(9)
C66 Cl7 1.774(8)
C66 Cl9 1.799(9)
C67 O4 1.425(9)
C67 C68 1.516(9)
C68 Cl11 1.772(8)
C68 Cl12 1.773(8)
C68 Cl10 1.807(8)
C69 O5 1.415(9)
C69 C70 1.523(10)
C70 Cl13 1.755(8)
C70 Cl15 1.779(8)
C70 Cl14 1.792(8)
C71 O6 1.448(13)
C71 C72 1.471(15)
C72 Cl16 1.748(9)
C72 Cl17 1.770(10)
C72 Cl18 1.792(9)
C73 O7 1.409(8)
C73 C74 1.515(11)
C74 Cl19 1.784(7)
C74 Cl20 1.791(8)
C74 Cl21 1.793(8)
C75 O8 1.429(9)
C75 C76 1.531(11)
C76 Cl23 1.765(8)
C76 Cl24 1.778(7)
C76 Cl22 1.802(7)
